data_7209765
loop_
_publ_author_name
'Li, Ming'
'Li, R. K.'

_publ_section_title
;
 Crystal growth and characterization of a new polymorph of bismuth
 trithiourea chloride
;
_journal_issue 20
_journal_name_full CrystEngComm
_journal_page_first 4176
_journal_paper_doi 10.1039/c3ce40121a
_journal_volume 15
_journal_year 2013
_chemical_formula_sum 'C3 H12 Bi Cl3 N6 S3'
_chemical_formula_weight 543.70
_chemical_name_systematic
;
?
;
_space_group_IT_number 143
_symmetry_cell_setting trigonal
_symmetry_Int_Tables_number 143
_symmetry_space_group_name_Hall 'P 3'
_symmetry_space_group_name_H-M 'P 3'
_atom_sites_solution_hydrogens geom
_atom_sites_solution_primary direct
_atom_sites_solution_secondary difmap
_audit_creation_method SHELXL-97
_cell_angle_alpha 90.00
_cell_angle_beta 90.00
_cell_angle_gamma 120.00
_cell_formula_units_Z 3
_cell_length_a 13.5930(11)
_cell_length_b 13.5930(11)
_cell_length_c 7.1406(11)
_cell_measurement_reflns_used 2659
_cell_measurement_temperature 299(2)
_cell_measurement_theta_max 27.5
_cell_measurement_theta_min 2.9
_cell_volume 1142.6(2)
_computing_cell_refinement
;
CrystalClear-SM Expert 2.0 r1 (Rigaku, 2009)
;
_computing_data_collection
;
CrystalClear-SM Expert 2.0 r1 (Rigaku, 2009)
;
_computing_data_reduction
;
CrystalClear-SM Expert 2.0 r1 (Rigaku, 2009)
;
_computing_structure_refinement 'SHELXL-2013 (Sheldrick, 2013)'
_computing_structure_solution 'SHELXS-97 (Sheldrick, 1990)'
_diffrn_ambient_temperature 299(2)
_diffrn_detector CCD
_diffrn_detector_area_resol_mean 13.6612
_diffrn_measured_fraction_theta_full 1.000
_diffrn_measured_fraction_theta_max 1.000
_diffrn_measurement_details
;
scan:
Number of images: 180
Slice: -60.0000 - 120.0000
Image width: 1.0000
Exp time: 16.0000
Rotation axis: Omega
Omega: 0.0000
Chi: 54.0000
Phi: 0.0000
XTD: 49.5485
2theta: 29.9423
scan:
Number of images: 180
Slice: -60.0000 - 120.0000
Image width: 1.0000
Exp time: 16.0000
Rotation axis: Omega
Omega: 0.0000
Chi: 54.0000
Phi: 120.0000
XTD: 49.5485
2theta: 29.9423
scan:
Number of images: 180
Slice: -60.0000 - 120.0000
Image width: 1.0000
Exp time: 16.0000
Rotation axis: Omega
Omega: 0.0000
Chi: 54.0000
Phi: 240.0000
XTD: 49.5485
2theta: 29.9423
;
_diffrn_measurement_device
;
XtaLABmini: Fixed Chi 2 circle
;
_diffrn_measurement_device_type
;
Rigaku Mercury375R (2x2 bin mode)
;
_diffrn_measurement_method 'profile data from \w-scans'
_diffrn_measurement_specimen_support Fiber
_diffrn_orient_matrix_type d*Trek
_diffrn_orient_matrix_UB_11 0.024541
_diffrn_orient_matrix_UB_12 -0.062498
_diffrn_orient_matrix_UB_13 0.052038
_diffrn_orient_matrix_UB_21 0.082701
_diffrn_orient_matrix_UB_22 -0.015012
_diffrn_orient_matrix_UB_23 0.012304
_diffrn_orient_matrix_UB_31 0.000274
_diffrn_orient_matrix_UB_32 0.089673
_diffrn_orient_matrix_UB_33 0.107569
_diffrn_radiation_monochromator 'Graphite Monochromator'
_diffrn_radiation_type MoK\a
_diffrn_radiation_wavelength 0.71075
_diffrn_reflns_av_R_equivalents 0.0735
_diffrn_reflns_av_sigmaI/netI 0.0832
_diffrn_reflns_limit_h_max 17
_diffrn_reflns_limit_h_min -17
_diffrn_reflns_limit_k_max 17
_diffrn_reflns_limit_k_min -17
_diffrn_reflns_limit_l_max 9
_diffrn_reflns_limit_l_min -9
_diffrn_reflns_number 11921
_diffrn_reflns_theta_full 27.41
_diffrn_reflns_theta_max 27.41
_diffrn_reflns_theta_min 1.73
_diffrn_source 'Sealed Tube'
_diffrn_source_current 12.0
_diffrn_source_power 0.6
_diffrn_source_voltage 50.0
_exptl_absorpt_coefficient_mu 12.495
_exptl_absorpt_correction_T_max 1.000
_exptl_absorpt_correction_T_min 0.793
_exptl_absorpt_correction_type multi-scan
_exptl_absorpt_process_details
;
CrystalClear-SM Expert 2.0 r1 (Rigaku, 2009)
;
_exptl_crystal_colour Colorless
_exptl_crystal_density_diffrn 2.370
_exptl_crystal_density_method 'not measured'
_exptl_crystal_description Prism
_exptl_crystal_F_000 762
_exptl_crystal_size_max 0.12
_exptl_crystal_size_mid 0.08
_exptl_crystal_size_min 0.07
_refine_diff_density_max 1.248
_refine_diff_density_min -1.367
_refine_diff_density_rms 0.189
_refine_ls_abs_structure_details
;
Refined as an inversion twin.
;
_refine_ls_abs_structure_Flack 0.47(3)
_refine_ls_extinction_method none
_refine_ls_goodness_of_fit_ref 1.111
_refine_ls_hydrogen_treatment constr
_refine_ls_matrix_type full
_refine_ls_number_parameters 101
_refine_ls_number_reflns 3491
_refine_ls_number_restraints 1
_refine_ls_restrained_S_all 1.111
_refine_ls_R_factor_all 0.0672
_refine_ls_R_factor_gt 0.0481
_refine_ls_shift/su_max 0.000
_refine_ls_shift/su_mean 0.000
_refine_ls_structure_factor_coef Fsqd
_refine_ls_weighting_details
;
w=1/[\s^2^(Fo^2^)+(0.0076P)^2^]
where P=(Fo^2^+2Fc^2^)/3
;
_refine_ls_weighting_scheme calc
_refine_ls_wR_factor_gt 0.0703
_refine_ls_wR_factor_ref 0.0765
_reflns_number_gt 2749
_reflns_number_total 3491
_reflns_threshold_expression >2sigma(I)
_cod_data_source_file c3ce40121a.txt
_cod_data_source_block bsc3
_cod_depositor_comments
;
The following automatic conversions were performed:

'_exptl_absorpt_correction_type' value 'Multi-scan' changed to
'multi-scan' according to
/home/saulius/struct/CIF-dictionaries/cif_core.dic dictionary named
'cif_core.dic' version 2.4.2 from 2011-04-26.

Automatic conversion script
Id: cif_fix_values 1891 2012-01-12 08:04:46Z andrius 
;
_cod_original_sg_symbol_H-M P3
_cod_database_code 7209765

loop_
_symmetry_equiv_pos_as_xyz
'x, y, z'
'-y, x-y, z'
'-x+y, -x, z'

loop_
_atom_site_label
_atom_site_type_symbol
_atom_site_fract_x
_atom_site_fract_y
_atom_site_fract_z
_atom_site_U_iso_or_equiv
_atom_site_adp_type
_atom_site_occupancy
_atom_site_site_symmetry_order
_atom_site_calc_flag
_atom_site_refinement_flags_posn
_atom_site_refinement_flags_adp
_atom_site_refinement_flags_occupancy
Bi1 Bi 0.0000 0.0000 0.12952(15) 0.0263(5) Uani 1 3 d S T P
Bi2 Bi 0.3333 0.6667 0.8807(5) 0.0267(2) Uani 1 3 d S T P
Bi3 Bi 0.6667 0.3333 0.63178(12) 0.0241(5) Uani 1 3 d S T P
S1 S 0.1366(11) 0.5987(9) 0.1054(18) 0.038(3) Uani 1 1 d . . .
S2 S 0.6200(8) 0.4722(9) 0.4130(16) 0.037(3) Uani 1 1 d . . .
S3 S 0.1995(10) 0.4713(11) 0.6530(19) 0.038(3) Uani 1 1 d . . .
Cl1 Cl 0.9639(10) 0.1491(10) 0.9190(15) 0.048(3) Uani 1 1 d . . .
Cl2 Cl 0.4810(9) 0.2945(8) 0.8365(15) 0.038(3) Uani 1 1 d . . .
Cl3 Cl 0.1381(10) 0.1801(10) 0.3459(17) 0.055(3) Uani 1 1 d . . .
C1 C 0.0652(17) 0.4503(17) 0.079(3) 0.011(4) Uiso 1 1 d . . .
N1 N -0.0223(18) 0.398(2) -0.028(3) 0.036(6) Uiso 1 1 d . . .
H1A H -0.0524 0.3261 -0.0458 0.043 Uiso 1 1 calc R U .
H1B H -0.0507 0.4350 -0.0809 0.043 Uiso 1 1 calc R U .
N2 N 0.101(2) 0.382(2) 0.153(3) 0.058(8) Uiso 1 1 d . . .
H2A H 0.0656 0.3108 0.1272 0.069 Uiso 1 1 calc R U .
H2B H 0.1590 0.4102 0.2260 0.069 Uiso 1 1 calc R U .
C2 C 0.7518(15) 0.5976(14) 0.402(3) 0.040(4) Uiso 1 1 d . . .
N3 N 0.8340(14) 0.6075(14) 0.286(2) 0.050(5) Uiso 1 1 d . . .
H3A H 0.8959 0.6716 0.2755 0.060 Uiso 1 1 calc R U .
H3B H 0.8249 0.5497 0.2229 0.060 Uiso 1 1 calc R U .
N4 N 0.7733(14) 0.6925(15) 0.496(2) 0.054(5) Uiso 1 1 d . . .
H4A H 0.8368 0.7544 0.4795 0.064 Uiso 1 1 calc R U .
H4B H 0.7236 0.6911 0.5719 0.064 Uiso 1 1 calc R U .
C3 C 0.275(3) 0.406(3) 0.679(5) 0.071(11) Uiso 1 1 d . . .
N5 N 0.229(2) 0.3028(19) 0.780(4) 0.048(7) Uiso 1 1 d . . .
H5A H 0.2652 0.2660 0.7842 0.058 Uiso 1 1 calc R U .
H5B H 0.1649 0.2767 0.8366 0.058 Uiso 1 1 calc R U .
N6 N 0.3740(17) 0.4442(17) 0.593(3) 0.032(5) Uiso 1 1 d . . .
H6A H 0.4089 0.4062 0.5990 0.038 Uiso 1 1 calc R U .
H6B H 0.4032 0.5069 0.5311 0.038 Uiso 1 1 calc R U .

loop_
_atom_site_aniso_label
_atom_site_aniso_U_11
_atom_site_aniso_U_22
_atom_site_aniso_U_33
_atom_site_aniso_U_23
_atom_site_aniso_U_13
_atom_site_aniso_U_12
Bi1 0.0172(7) 0.0172(7) 0.0446(13) 0.000 0.000 0.0086(3)
Bi2 0.0241(3) 0.0241(3) 0.0318(5) 0.000 0.000 0.01206(15)
Bi3 0.0262(8) 0.0262(8) 0.0199(9) 0.000 0.000 0.0131(4)
S1 0.041(6) 0.022(5) 0.043(6) -0.004(4) 0.007(5) 0.011(4)
S2 0.017(4) 0.030(5) 0.051(7) 0.006(5) -0.010(4) 0.001(4)
S3 0.030(5) 0.037(6) 0.051(6) -0.005(5) -0.008(5) 0.019(5)
Cl1 0.065(7) 0.055(6) 0.037(5) 0.009(5) -0.004(5) 0.041(5)
Cl2 0.034(6) 0.023(4) 0.064(7) 0.012(4) 0.013(5) 0.019(4)
Cl3 0.053(7) 0.044(7) 0.062(7) -0.024(5) -0.026(6) 0.020(5)

loop_
_atom_type_symbol
_atom_type_description
_atom_type_scat_dispersion_real
_atom_type_scat_dispersion_imag
_atom_type_scat_source
C C 0.0033 0.0016 'International Tables Vol C Tables 4.2.6.8 and 6.1.1.4'
H H 0.0000 0.0000 'International Tables Vol C Tables 4.2.6.8 and 6.1.1.4'
N N 0.0061 0.0033 'International Tables Vol C Tables 4.2.6.8 and 6.1.1.4'
S S 0.1246 0.1234 'International Tables Vol C Tables 4.2.6.8 and 6.1.1.4'
Cl Cl 0.1484 0.1585 'International Tables Vol C Tables 4.2.6.8 and 6.1.1.4'
Bi Bi -4.1077 10.2566 'International Tables Vol C Tables 4.2.6.8 and 6.1.1.4'

loop_
_geom_angle_atom_site_label_1
_geom_angle_atom_site_label_2
_geom_angle_atom_site_label_3
_geom_angle
_geom_angle_site_symmetry_1
_geom_angle_site_symmetry_3
Cl3 Bi1 Cl3 90.6(4) . 3
Cl3 Bi1 Cl3 90.6(4) . 2
Cl3 Bi1 Cl3 90.6(4) 3 2
Cl3 Bi1 Cl1 177.4(4) . 2_544
Cl3 Bi1 Cl1 89.5(4) 3 2_544
Cl3 Bi1 Cl1 86.8(4) 2 2_544
Cl3 Bi1 Cl1 86.8(4) . 1_454
Cl3 Bi1 Cl1 177.4(4) 3 1_454
Cl3 Bi1 Cl1 89.5(4) 2 1_454
Cl1 Bi1 Cl1 93.1(3) 2_544 1_454
Cl3 Bi1 Cl1 89.5(4) . 3_664
Cl3 Bi1 Cl1 86.8(4) 3 3_664
Cl3 Bi1 Cl1 177.4(4) 2 3_664
Cl1 Bi1 Cl1 93.1(3) 2_544 3_664
Cl1 Bi1 Cl1 93.1(3) 1_454 3_664
S1 Bi2 S1 91.4(4) 3_566 1_556
S1 Bi2 S1 91.4(4) 3_566 2_666
S1 Bi2 S1 91.4(4) 1_556 2_666
S1 Bi2 S3 178.4(4) 3_566 .
S1 Bi2 S3 87.8(3) 1_556 .
S1 Bi2 S3 90.0(3) 2_666 .
S1 Bi2 S3 87.8(3) 3_566 3_565
S1 Bi2 S3 90.0(3) 1_556 3_565
S1 Bi2 S3 178.4(4) 2_666 3_565
S3 Bi2 S3 90.8(4) . 3_565
S1 Bi2 S3 90.0(3) 3_566 2_665
S1 Bi2 S3 178.4(4) 1_556 2_665
S1 Bi2 S3 87.8(3) 2_666 2_665
S3 Bi2 S3 90.8(4) . 2_665
S3 Bi2 S3 90.8(4) 3_565 2_665
Cl2 Bi3 Cl2 94.0(3) . 2_655
Cl2 Bi3 Cl2 94.0(3) . 3_665
Cl2 Bi3 Cl2 94.0(3) 2_655 3_665
Cl2 Bi3 S2 89.0(3) . 2_655
Cl2 Bi3 S2 85.9(3) 2_655 2_655
Cl2 Bi3 S2 177.0(3) 3_665 2_655
Cl2 Bi3 S2 177.0(3) . 3_665
Cl2 Bi3 S2 89.0(3) 2_655 3_665
Cl2 Bi3 S2 85.9(3) 3_665 3_665
S2 Bi3 S2 91.1(4) 2_655 3_665
Cl2 Bi3 S2 85.9(3) . .
Cl2 Bi3 S2 177.0(3) 2_655 .
Cl2 Bi3 S2 89.0(3) 3_665 .
S2 Bi3 S2 91.1(4) 2_655 .
S2 Bi3 S2 91.1(4) 3_665 .
C1 S1 Bi2 101.6(8) . 1_554
C2 S2 Bi3 102.6(7) . .
C3 S3 Bi2 98.9(13) . .
N1 C1 N2 114(2) . .
N1 C1 S1 121.7(19) . .
N2 C1 S1 124.3(17) . .
N3 C2 N4 116.0(17) . .
N3 C2 S2 121.4(16) . .
N4 C2 S2 122.4(16) . .
N6 C3 N5 119(3) . .
N6 C3 S3 121(3) . .
N5 C3 S3 120(3) . .

loop_
_geom_bond_atom_site_label_1
_geom_bond_atom_site_label_2
_geom_bond_distance
_geom_bond_site_symmetry_2
Bi1 Cl3 2.703(11) .
Bi1 Cl3 2.703(11) 3
Bi1 Cl3 2.703(11) 2
Bi1 Cl1 2.757(11) 2_544
Bi1 Cl1 2.757(11) 1_454
Bi1 Cl1 2.757(11) 3_664
Bi2 S1 2.848(13) 3_566
Bi2 S1 2.848(13) 1_556
Bi2 S1 2.848(13) 2_666
Bi2 S3 2.859(13) .
Bi2 S3 2.859(13) 3_565
Bi2 S3 2.859(13) 2_665
Bi3 Cl2 2.730(11) .
Bi3 Cl2 2.730(11) 2_655
Bi3 Cl2 2.730(11) 3_665
Bi3 S2 2.758(11) 2_655
Bi3 S2 2.758(11) 3_665
Bi3 S2 2.758(11) .
S1 C1 1.76(2) .
S1 Bi2 2.848(13) 1_554
S2 C2 1.751(19) .
S3 C3 1.66(3) .
Cl1 Bi1 2.757(11) 1_656
C1 N1 1.29(3) .
C1 N2 1.35(3) .
C2 N3 1.34(2) .
C2 N4 1.35(2) .
C3 N6 1.33(4) .
C3 N5 1.42(4) .
